data_2212020
loop_
_publ_author_name
'He, Hong-Shan'

_publ_section_title
;Methanol{tris[2-(2-pyridylmethyleneamino)ethyl]amino-\k^7^<i>N</i>}calcium(II)
 bis(perchlorate) methanol solvate
;
_journal_coeditor_code BI2110
_journal_issue 2
_journal_name_full 'Acta Crystallographica Section E'
_journal_page_first m521
_journal_page_last m522
_journal_paper_doi 10.1107/S1600536807001626
_journal_volume 63
_journal_year 2007
_chemical_formula_iupac '[Ca (C24 H27 N7) (C H4 O)] (Cl O4)2 , C H4 O'
_chemical_formula_moiety 'C25 H31 Ca N7 O 2+ , 2Cl O4 - , C H4 O'
_chemical_formula_sum 'C26 H35 Ca Cl2 N7 O10'
_chemical_formula_weight 716.59
_chemical_name_systematic
;
Methanol{tris[2-(2-pyridylmethyleneamino)ethyl]amino-\k^7^N}calcium(II)
bis(perchlorate) methanol solvate
;
_space_group_IT_number 33
_symmetry_cell_setting orthorhombic
_symmetry_space_group_name_Hall 'P 2c -2n'
_symmetry_space_group_name_H-M 'P n a 21'
_atom_sites_solution_hydrogens geom
_atom_sites_solution_primary direct
_atom_sites_solution_secondary difmap
_cell_angle_alpha 90.00
_cell_angle_beta 90.00
_cell_angle_gamma 90.00
_cell_formula_units_Z 4
_cell_length_a 18.3264(5)
_cell_length_b 16.3163(4)
_cell_length_c 10.9066(2)
_cell_measurement_reflns_used 7131
_cell_measurement_temperature 293(2)
_cell_measurement_theta_max 27.485
_cell_measurement_theta_min 1.018
_cell_volume 3261.28(13)
_computing_cell_refinement 'DENZO-SMN (Otwinowski & Minor, 1997)'
_computing_data_collection 'COLLECT (Nonius, 1998)'
_computing_data_reduction DENZO-SMN
_computing_molecular_graphics 'WinGX and ORTEP-3 for Windows (Farrugia, 1999)'
_computing_publication_material WinGX
_computing_structure_refinement 'SHELXL97 (Sheldrick, 1997)'
_computing_structure_solution 'SIR97 (Altomare <i>et al.</i>, 1999)'
_diffrn_ambient_temperature 293(2)
_diffrn_measured_fraction_theta_full 0.995
_diffrn_measured_fraction_theta_max 0.995
_diffrn_measurement_device_type 'Nonius KappaCCD area-detector'
_diffrn_measurement_method '\f and \w'
_diffrn_radiation_monochromator graphite
_diffrn_radiation_source 'fine-focus sealed tube'
_diffrn_radiation_type MoK\a
_diffrn_radiation_wavelength 0.71073
_diffrn_reflns_av_R_equivalents 0.0229
_diffrn_reflns_av_sigmaI/netI 0.0334
_diffrn_reflns_limit_h_max 21
_diffrn_reflns_limit_h_min -21
_diffrn_reflns_limit_k_max 19
_diffrn_reflns_limit_k_min -19
_diffrn_reflns_limit_l_max 12
_diffrn_reflns_limit_l_min -12
_diffrn_reflns_number 7131
_diffrn_reflns_theta_full 25.02
_diffrn_reflns_theta_max 25.02
_diffrn_reflns_theta_min 3.56
_diffrn_standards_number 0
_exptl_absorpt_coefficient_mu 0.421
_exptl_absorpt_correction_T_max 0.910
_exptl_absorpt_correction_T_min 0.884
_exptl_absorpt_correction_type multi-scan
_exptl_absorpt_process_details '(DENZO-SMN; Otwinowski & Minor, 1997)'
_exptl_crystal_colour colourless
_exptl_crystal_density_diffrn 1.459
_exptl_crystal_density_method 'not measured'
_exptl_crystal_description prism
_exptl_crystal_F_000 1496
_exptl_crystal_size_max 0.30
_exptl_crystal_size_mid 0.25
_exptl_crystal_size_min 0.23
_refine_diff_density_max 1.038
_refine_diff_density_min -0.644
_refine_ls_abs_structure_details 'Flack (1983), with 2509 Friedel pairs'
_refine_ls_abs_structure_Flack 0.58(5)
_refine_ls_extinction_method none
_refine_ls_goodness_of_fit_ref 1.017
_refine_ls_hydrogen_treatment constr
_refine_ls_matrix_type full
_refine_ls_number_parameters 418
_refine_ls_number_reflns 5546
_refine_ls_number_restraints 1
_refine_ls_restrained_S_all 1.017
_refine_ls_R_factor_all 0.0602
_refine_ls_R_factor_gt 0.0540
_refine_ls_shift/su_max 0.001
_refine_ls_shift/su_mean 0.000
_refine_ls_structure_factor_coef Fsqd
_refine_ls_weighting_details 'calc w = 1/[\s^2^(Fo^2^)+(0.0963P)^2^+3.5065P] where P=(Fo^2^+2Fc^2^)/3'
_refine_ls_weighting_scheme calc
_refine_ls_wR_factor_gt 0.1425
_refine_ls_wR_factor_ref 0.1490
_reflns_number_gt 5077
_reflns_number_total 5546
_reflns_threshold_expression I>2\s(I)
_cod_data_source_file bi2110.cif
_cod_data_source_block I
_cod_database_code 2212020
_cod_database_fobs_code 2212020

loop_
_symmetry_equiv_pos_as_xyz
'x, y, z'
'-x, -y, z+1/2'
'-x+1/2, y+1/2, z+1/2'
'x+1/2, -y+1/2, z'

loop_
_atom_site_type_symbol
_atom_site_label
_atom_site_fract_x
_atom_site_fract_y
_atom_site_fract_z
_atom_site_U_iso_or_equiv
_atom_site_adp_type
_atom_site_calc_flag
_atom_site_refinement_flags
_atom_site_occupancy
Ca Ca1 -0.00265(4) 0.77694(4) 0.43989(8) 0.02383(19) Uani d . 1
N N1 -0.00895(19) 0.9405(2) 0.4491(4) 0.0307(8) Uani d . 1
N N2 0.09267(19) 0.8244(2) 0.2687(3) 0.0294(7) Uani d . 1
N N3 -0.1074(2) 0.8403(2) 0.3311(3) 0.0331(8) Uani d . 1
N N4 -0.1137(2) 0.6711(2) 0.4011(3) 0.0327(8) Uani d . 1
N N5 0.0207(2) 0.6760(2) 0.2730(3) 0.0340(8) Uani d . 1
N N6 0.00500(19) 0.6464(2) 0.5652(3) 0.0313(8) Uani d . 1
N N7 0.11178(19) 0.7647(2) 0.5799(3) 0.0317(8) Uani d . 1
C C1 -0.1793(3) 0.7199(3) 0.3741(5) 0.0403(11) Uani d . 1
H H1A -0.1968 0.7451 0.4491 0.048 Uiso calc R 1
H H1B -0.2173 0.6841 0.3433 0.048 Uiso calc R 1
C C2 -0.1636(3) 0.7869(3) 0.2792(4) 0.0402(11) Uani d . 1
H H2A -0.1465 0.7627 0.2032 0.048 Uiso calc R 1
H H2B -0.2075 0.8180 0.2622 0.048 Uiso calc R 1
C C3 -0.1150(3) 0.9171(3) 0.3228(4) 0.0364(10) Uani d . 1
H H3A -0.1540 0.9383 0.2783 0.044 Uiso calc R 1
C C4 -0.0637(3) 0.9735(3) 0.3819(4) 0.0350(10) Uani d . 1
C C5 -0.0735(3) 1.0576(3) 0.3699(5) 0.0460(12) Uani d . 1
H H5A -0.1110 1.0784 0.3217 0.055 Uiso calc R 1
C C6 -0.0262(3) 1.1100(3) 0.4312(6) 0.0496(12) Uani d . 1
H H6A -0.0319 1.1664 0.4250 0.060 Uiso calc R 1
C C7 0.0287(3) 1.0778(3) 0.5004(5) 0.0460(11) Uani d . 1
H H7A 0.0609 1.1117 0.5422 0.055 Uiso calc R 1
C C8 0.0352(3) 0.9931(3) 0.5069(4) 0.0381(10) Uani d . 1
H H8A 0.0727 0.9715 0.5545 0.046 Uiso calc R 1
C C9 -0.0998(3) 0.6122(3) 0.2992(4) 0.0388(11) Uani d . 1
H H9A -0.1228 0.6327 0.2251 0.047 Uiso calc R 1
H H9B -0.1223 0.5601 0.3192 0.047 Uiso calc R 1
C C10 -0.0194(3) 0.5986(3) 0.2745(5) 0.0393(11) Uani d . 1
H H10A 0.0008 0.5632 0.3375 0.047 Uiso calc R 1
H H10B -0.0135 0.5713 0.1961 0.047 Uiso calc R 1
C C11 0.0661(2) 0.6887(3) 0.1877(4) 0.0337(10) Uani d . 1
H H11A 0.0731 0.6491 0.1276 0.040 Uiso calc R 1
C C12 0.1080(2) 0.7660(3) 0.1828(4) 0.0291(9) Uani d . 1
C C13 0.1621(3) 0.7769(3) 0.0938(4) 0.0368(10) Uani d . 1
H H13A 0.1722 0.7354 0.0378 0.044 Uiso calc R 1
C C14 0.2001(3) 0.8489(3) 0.0900(4) 0.0383(10) Uani d . 1
H H14A 0.2357 0.8574 0.0306 0.046 Uiso calc R 1
C C15 0.1848(2) 0.9083(3) 0.1748(4) 0.0361(10) Uani d . 1
H H15A 0.2100 0.9578 0.1742 0.043 Uiso calc R 1
C C16 0.1307(2) 0.8933(3) 0.2621(4) 0.0327(9) Uani d . 1
H H16A 0.1207 0.9342 0.3191 0.039 Uiso calc R 1
C C17 -0.1242(2) 0.6280(3) 0.5181(4) 0.0349(10) Uani d . 1
H H17A -0.1624 0.5874 0.5084 0.042 Uiso calc R 1
H H17B -0.1402 0.6670 0.5796 0.042 Uiso calc R 1
C C18 -0.0554(2) 0.5858(3) 0.5629(4) 0.0337(10) Uani d . 1
H H18A -0.0632 0.5638 0.6445 0.040 Uiso calc R 1
H H18B -0.0430 0.5408 0.5086 0.040 Uiso calc R 1
C C19 0.0539(3) 0.6394(3) 0.6457(4) 0.0342(10) Uani d . 1
H H19A 0.0532 0.5944 0.6981 0.041 Uiso calc R 1
C C20 0.1120(2) 0.7007(3) 0.6586(4) 0.0339(10) Uani d . 1
C C21 0.1639(3) 0.6927(3) 0.7505(5) 0.0416(11) Uani d . 1
H H21A 0.1631 0.6477 0.8028 0.050 Uiso calc R 1
C C22 0.2169(2) 0.7525(3) 0.7634(5) 0.0417(11) Uani d . 1
H H22A 0.2523 0.7482 0.8242 0.050 Uiso calc R 1
C C23 0.2164(2) 0.8182(3) 0.6851(4) 0.0358(10) Uani d . 1
H H23A 0.2507 0.8598 0.6927 0.043 Uiso calc R 1
C C24 0.1631(2) 0.8212(3) 0.5935(4) 0.0326(9) Uani d . 1
H H24A 0.1637 0.8651 0.5392 0.039 Uiso calc R 1
O O2 -0.06395(18) 0.80850(19) 0.6330(3) 0.0388(7) Uani d . 1
H H2 -0.0550 0.7748 0.6866 0.058 Uiso d R 1
C C25 -0.1119(3) 0.8720(3) 0.6751(5) 0.0488(13) Uani d . 1
H H25A -0.1189 0.8668 0.7620 0.073 Uiso calc R 1
H H25B -0.1582 0.8672 0.6343 0.073 Uiso calc R 1
H H25C -0.0909 0.9245 0.6571 0.073 Uiso calc R 1
Cl Cl1 0.25486(6) 0.56185(6) 0.00376(11) 0.0339(2) Uani d . 1
O O11 0.2920(2) 0.6387(2) 0.0010(4) 0.0556(9) Uani d . 1
O O12 0.17860(19) 0.5738(2) 0.0160(5) 0.0589(11) Uani d . 1
O O13 0.2672(3) 0.5197(3) -0.1067(5) 0.0822(15) Uani d . 1
O O14 0.2826(3) 0.5123(3) 0.1003(5) 0.0792(15) Uani d . 1
Cl Cl2 0.07537(6) 0.34036(6) 0.41604(10) 0.0371(3) Uani d . 1
O O21 0.0910(5) 0.2991(5) 0.5207(5) 0.141(3) Uani d . 1
O O22 0.0401(3) 0.4155(3) 0.4284(6) 0.0846(15) Uani d . 1
O O23 0.0266(5) 0.2898(4) 0.3453(8) 0.133(3) Uani d . 1
O O24 0.1268(6) 0.3394(8) 0.3282(8) 0.228(7) Uani d . 1
O O1 0.1724(6) 0.5208(6) 0.5405(9) 0.157(3) Uani d . 1
H H1 0.1466 0.4812 0.5244 0.236 Uiso d R 1
C C26 0.1980(6) 0.5600(7) 0.4341(11) 0.125(4) Uani d . 1
H H26A 0.2244 0.6086 0.4565 0.187 Uiso calc R 1
H H26B 0.1574 0.5746 0.3829 0.187 Uiso calc R 1
H H26C 0.2298 0.5236 0.3902 0.187 Uiso calc R 1

loop_
_atom_site_aniso_label
_atom_site_aniso_U_11
_atom_site_aniso_U_22
_atom_site_aniso_U_33
_atom_site_aniso_U_12
_atom_site_aniso_U_13
_atom_site_aniso_U_23
Ca1 0.0299(4) 0.0218(4) 0.0197(4) 0.0024(3) 0.0014(3) -0.0012(3)
N1 0.0360(18) 0.0305(18) 0.0256(18) 0.0041(14) 0.0027(15) -0.0011(16)
N2 0.0374(18) 0.0267(18) 0.0242(18) 0.0051(14) 0.0029(15) -0.0010(14)
N3 0.037(2) 0.037(2) 0.0251(19) 0.0025(16) -0.0026(15) 0.0027(15)
N4 0.0396(19) 0.0360(19) 0.0224(18) -0.0020(15) 0.0034(15) -0.0076(15)
N5 0.046(2) 0.0268(19) 0.029(2) 0.0011(16) 0.0102(16) -0.0069(15)
N6 0.036(2) 0.028(2) 0.030(2) 0.0011(14) 0.0101(15) 0.0058(15)
N7 0.0323(18) 0.0326(19) 0.0301(19) 0.0066(15) 0.0028(15) 0.0078(15)
C1 0.035(2) 0.051(3) 0.035(3) -0.013(2) -0.0008(19) -0.001(2)
C2 0.041(3) 0.045(3) 0.035(3) -0.001(2) -0.014(2) -0.002(2)
C3 0.037(2) 0.043(3) 0.029(2) 0.011(2) -0.0023(18) 0.0065(19)
C4 0.044(2) 0.030(2) 0.031(2) 0.0070(19) 0.0060(19) 0.0010(17)
C5 0.046(3) 0.032(3) 0.060(3) 0.011(2) 0.005(2) 0.013(2)
C6 0.062(3) 0.023(2) 0.064(3) 0.006(2) 0.014(3) 0.002(2)
C7 0.054(3) 0.036(2) 0.048(3) -0.005(2) 0.013(3) -0.007(2)
C8 0.041(2) 0.039(2) 0.034(2) 0.0076(19) 0.000(2) 0.000(2)
C9 0.056(3) 0.033(2) 0.027(2) -0.012(2) 0.005(2) -0.0121(18)
C10 0.062(3) 0.024(2) 0.032(2) -0.004(2) 0.011(2) -0.0048(18)
C11 0.046(3) 0.029(2) 0.026(2) 0.0046(18) 0.0120(19) -0.0050(17)
C12 0.038(2) 0.029(2) 0.021(2) 0.0044(17) 0.0040(18) 0.0005(16)
C13 0.047(3) 0.035(2) 0.029(2) 0.0060(19) 0.009(2) 0.0006(18)
C14 0.037(2) 0.044(3) 0.034(2) 0.0004(19) 0.0088(19) 0.005(2)
C15 0.038(2) 0.038(2) 0.032(2) -0.0062(19) 0.0013(19) 0.0034(19)
C16 0.036(2) 0.031(2) 0.031(2) 0.0020(18) 0.0017(19) 0.0002(18)
C17 0.041(2) 0.034(2) 0.030(2) -0.0124(18) 0.0072(19) -0.0028(19)
C18 0.040(2) 0.028(2) 0.033(2) -0.0068(18) 0.0052(18) 0.0022(18)
C19 0.045(3) 0.028(2) 0.030(2) 0.0062(19) 0.005(2) 0.0081(17)
C20 0.037(2) 0.038(2) 0.027(2) 0.0106(19) 0.0041(18) 0.0053(18)
C21 0.044(3) 0.047(3) 0.033(2) 0.011(2) -0.001(2) 0.012(2)
C22 0.031(2) 0.062(3) 0.032(3) 0.009(2) -0.0024(19) 0.004(2)
C23 0.024(2) 0.051(3) 0.032(2) 0.0035(18) 0.0061(17) 0.001(2)
C24 0.032(2) 0.038(2) 0.028(2) 0.0048(18) 0.0043(17) 0.0047(18)
O2 0.0562(19) 0.0340(17) 0.0261(16) 0.0092(14) 0.0143(14) -0.0017(13)
C25 0.050(3) 0.047(3) 0.050(3) 0.010(2) 0.013(2) -0.008(2)
Cl1 0.0371(5) 0.0289(5) 0.0356(5) 0.0052(4) -0.0055(4) -0.0054(4)
O11 0.052(2) 0.041(2) 0.074(3) -0.0049(15) -0.008(2) -0.0015(19)
O12 0.0408(19) 0.0391(19) 0.097(3) 0.0068(15) 0.016(2) 0.003(2)
O13 0.086(3) 0.090(3) 0.070(3) -0.006(3) 0.020(3) -0.047(3)
O14 0.098(4) 0.056(3) 0.084(3) -0.007(2) -0.053(3) 0.024(2)
Cl2 0.0445(6) 0.0366(5) 0.0303(5) 0.0061(4) -0.0014(4) -0.0026(4)
O21 0.243(8) 0.148(6) 0.031(3) 0.112(6) -0.013(4) 0.007(3)
O22 0.113(4) 0.049(2) 0.092(4) 0.035(2) 0.016(3) -0.009(3)
O23 0.197(8) 0.078(4) 0.123(6) -0.023(5) -0.065(6) -0.018(4)
O24 0.230(10) 0.308(13) 0.145(7) 0.204(10) 0.143(8) 0.118(8)
O1 0.185(8) 0.149(7) 0.138(7) 0.030(6) -0.042(7) -0.027(6)
C26 0.122(7) 0.149(9) 0.102(7) -0.071(7) 0.050(6) -0.019(7)

loop_
_atom_type_symbol
_atom_type_description
_atom_type_scat_dispersion_real
_atom_type_scat_dispersion_imag
_atom_type_scat_source
C C 0.0033 0.0016 'International Tables Vol C Tables 4.2.6.8 and 6.1.1.4'
H H 0.0000 0.0000 'International Tables Vol C Tables 4.2.6.8 and 6.1.1.4'
Ca Ca 0.2262 0.3064 'International Tables Vol C Tables 4.2.6.8 and 6.1.1.4'
Cl Cl 0.1484 0.1585 'International Tables Vol C Tables 4.2.6.8 and 6.1.1.4'
N N 0.0061 0.0033 'International Tables Vol C Tables 4.2.6.8 and 6.1.1.4'
O O 0.0106 0.0060 'International Tables Vol C Tables 4.2.6.8 and 6.1.1.4'

loop_
_geom_angle_atom_site_label_1
_geom_angle_atom_site_label_2
_geom_angle_atom_site_label_3
_geom_angle
O2 Ca1 N3 88.21(12)
O2 Ca1 N5 148.03(12)
N3 Ca1 N5 93.36(13)
O2 Ca1 N6 74.79(11)
N3 Ca1 N6 130.57(13)
N5 Ca1 N6 80.14(13)
O2 Ca1 N7 83.15(11)
N3 Ca1 N7 159.39(12)
N5 Ca1 N7 103.86(13)
N6 Ca1 N7 64.80(12)
O2 Ca1 N2 147.41(11)
N3 Ca1 N2 92.92(12)
N5 Ca1 N2 64.45(12)
N6 Ca1 N2 125.74(11)
N7 Ca1 N2 84.58(11)
O2 Ca1 N1 74.76(11)
N3 Ca1 N1 64.47(12)
N5 Ca1 N1 134.01(13)
N6 Ca1 N1 145.20(13)
N7 Ca1 N1 95.14(11)
N2 Ca1 N1 76.43(11)
O2 Ca1 N4 85.62(11)
N3 Ca1 N4 66.97(12)
N5 Ca1 N4 65.93(11)
N6 Ca1 N4 65.73(12)
N7 Ca1 N4 130.51(11)
N2 Ca1 N4 124.60(11)
N1 Ca1 N4 127.70(11)
C8 N1 C4 116.7(4)
C8 N1 Ca1 129.2(3)
C4 N1 Ca1 114.1(3)
C16 N2 C12 116.6(4)
C16 N2 Ca1 128.9(3)
C12 N2 Ca1 114.3(3)
C3 N3 C2 119.0(4)
C3 N3 Ca1 122.1(3)
C2 N3 Ca1 118.8(3)
C17 N4 C1 109.0(3)
C17 N4 C9 111.2(3)
C1 N4 C9 109.8(4)
C17 N4 Ca1 105.6(2)
C1 N4 Ca1 107.5(3)
C9 N4 Ca1 113.6(3)
C11 N5 C10 118.7(4)
C11 N5 Ca1 122.8(3)
C10 N5 Ca1 118.5(3)
C19 N6 C18 118.8(4)
C19 N6 Ca1 119.4(3)
C18 N6 Ca1 120.6(3)
C24 N7 C20 117.7(4)
C24 N7 Ca1 125.7(3)
C20 N7 Ca1 115.7(3)
N4 C1 C2 111.6(4)
N4 C1 H1A 109.3
C2 C1 H1A 109.3
N4 C1 H1B 109.3
C2 C1 H1B 109.3
H1A C1 H1B 108.0
N3 C2 C1 107.2(4)
N3 C2 H2A 110.3
C1 C2 H2A 110.3
N3 C2 H2B 110.3
C1 C2 H2B 110.3
H2A C2 H2B 108.5
N3 C3 C4 121.3(4)
N3 C3 H3A 119.3
C4 C3 H3A 119.3
N1 C4 C5 122.6(5)
N1 C4 C3 117.7(4)
C5 C4 C3 119.7(4)
C6 C5 C4 118.8(5)
C6 C5 H5A 120.6
C4 C5 H5A 120.6
C7 C6 C5 119.3(4)
C7 C6 H6A 120.3
C5 C6 H6A 120.3
C6 C7 C8 118.4(5)
C6 C7 H7A 120.8
C8 C7 H7A 120.8
N1 C8 C7 124.1(5)
N1 C8 H8A 117.9
C7 C8 H8A 117.9
N4 C9 C10 113.1(4)
N4 C9 H9A 109.0
C10 C9 H9A 109.0
N4 C9 H9B 109.0
C10 C9 H9B 109.0
H9A C9 H9B 107.8
N5 C10 C9 111.4(4)
N5 C10 H10A 109.4
C9 C10 H10A 109.4
N5 C10 H10B 109.4
C9 C10 H10B 109.4
H10A C10 H10B 108.0
N5 C11 C12 120.6(4)
N5 C11 H11A 119.7
C12 C11 H11A 119.7
N2 C12 C13 122.2(4)
N2 C12 C11 117.6(4)
C13 C12 C11 120.2(4)
C14 C13 C12 119.5(4)
C14 C13 H13A 120.3
C12 C13 H13A 120.3
C13 C14 C15 119.0(4)
C13 C14 H14A 120.5
C15 C14 H14A 120.5
C14 C15 C16 118.8(4)
C14 C15 H15A 120.6
C16 C15 H15A 120.6
N2 C16 C15 124.0(4)
N2 C16 H16A 118.0
C15 C16 H16A 118.0
N4 C17 C18 112.8(4)
N4 C17 H17A 109.0
C18 C17 H17A 109.0
N4 C17 H17B 109.0
C18 C17 H17B 109.0
H17A C17 H17B 107.8
N6 C18 C17 108.9(3)
N6 C18 H18A 109.9
C17 C18 H18A 109.9
N6 C18 H18B 109.9
C17 C18 H18B 109.9
H18A C18 H18B 108.3
N6 C19 C20 121.4(4)
N6 C19 H19A 119.3
C20 C19 H19A 119.3
N7 C20 C21 122.2(4)
N7 C20 C19 117.7(4)
C21 C20 C19 120.2(4)
C22 C21 C20 119.2(5)
C22 C21 H21A 120.4
C20 C21 H21A 120.4
C23 C22 C21 118.8(4)
C23 C22 H22A 120.6
C21 C22 H22A 120.6
C22 C23 C24 118.6(4)
C22 C23 H23A 120.7
C24 C23 H23A 120.7
N7 C24 C23 123.5(4)
N7 C24 H24A 118.3
C23 C24 H24A 118.3
C25 O2 Ca1 135.3(3)
C25 O2 H2 112.3
Ca1 O2 H2 112.4
O2 C25 H25A 109.5
O2 C25 H25B 109.5
H25A C25 H25B 109.5
O2 C25 H25C 109.5
H25A C25 H25C 109.5
H25B C25 H25C 109.5
O13 Cl1 O12 107.9(3)
O13 Cl1 O14 107.4(3)
O12 Cl1 O14 111.2(3)
O13 Cl1 O11 109.6(3)
O12 Cl1 O11 110.6(2)
O14 Cl1 O11 110.2(3)
O24 Cl2 O21 116.5(5)
O24 Cl2 O22 113.9(5)
O21 Cl2 O22 117.0(4)
O24 Cl2 O23 92.7(8)
O21 Cl2 O23 107.3(5)
O22 Cl2 O23 105.5(4)
C26 O1 H1 112.0
O1 C26 H26A 109.5
O1 C26 H26B 109.5
H26A C26 H26B 109.5
O1 C26 H26C 109.5
H26A C26 H26C 109.5
H26B C26 H26C 109.5

loop_
_geom_bond_atom_site_label_1
_geom_bond_atom_site_label_2
_geom_bond_distance
Ca1 O2 2.442(3)
Ca1 N3 2.483(4)
Ca1 N5 2.492(4)
Ca1 N6 2.535(4)
Ca1 N7 2.602(4)
Ca1 N2 2.672(4)
Ca1 N1 2.673(3)
Ca1 N4 2.702(4)
N1 C8 1.338(6)
N1 C4 1.354(6)
N2 C16 1.326(6)
N2 C12 1.365(5)
N3 C3 1.265(6)
N3 C2 1.461(6)
N4 C17 1.471(6)
N4 C1 1.472(6)
N4 C9 1.490(5)
N5 C11 1.265(6)
N5 C10 1.460(6)
N6 C19 1.260(6)
N6 C18 1.484(5)
N7 C24 1.325(6)
N7 C20 1.351(5)
C1 C2 1.532(7)
C1 H1A 0.970
C1 H1B 0.970
C2 H2A 0.970
C2 H2B 0.970
C3 C4 1.465(7)
C3 H3A 0.930
C4 C5 1.390(7)
C5 C6 1.389(8)
C5 H5A 0.930
C6 C7 1.362(8)
C6 H6A 0.930
C7 C8 1.389(7)
C7 H7A 0.930
C8 H8A 0.930
C9 C10 1.515(7)
C9 H9A 0.970
C9 H9B 0.970
C10 H10A 0.970
C10 H10B 0.970
C11 C12 1.478(6)
C11 H11A 0.930
C12 C13 1.399(6)
C13 C14 1.366(7)
C13 H13A 0.930
C14 C15 1.369(7)
C14 H14A 0.930
C15 C16 1.397(6)
C15 H15A 0.930
C16 H16A 0.930
C17 C18 1.517(7)
C17 H17A 0.970
C17 H17B 0.970
C18 H18A 0.970
C18 H18B 0.970
C19 C20 1.467(7)
C19 H19A 0.930
C20 C21 1.389(6)
C21 C22 1.384(8)
C21 H21A 0.930
C22 C23 1.370(7)
C22 H22A 0.930
C23 C24 1.398(6)
C23 H23A 0.930
C24 H24A 0.930
O2 C25 1.435(6)
O2 H2 0.820
C25 H25A 0.960
C25 H25B 0.960
C25 H25C 0.960
Cl1 O13 1.406(4)
Cl1 O12 1.418(4)
Cl1 O14 1.421(4)
Cl1 O11 1.427(4)
Cl2 O24 1.343(6)
Cl2 O21 1.355(5)
Cl2 O22 1.394(4)
Cl2 O23 1.440(6)
O1 C26 1.406(13)
O1 H1 0.820
C26 H26A 0.960
C26 H26B 0.960
C26 H26C 0.960

loop_
_geom_hbond_atom_site_label_D
_geom_hbond_atom_site_label_H
_geom_hbond_atom_site_label_A
_geom_hbond_site_symmetry_A
_geom_hbond_distance_DH
_geom_hbond_distance_HA
_geom_hbond_distance_DA
_geom_hbond_angle_DHA
O2 H2 O23 2_565 0.82 2.09 2.899(9) 168.0
